data_2239665
loop_
_publ_author_name
'Haress, Nadia G.'
'Ghabbour, Hazem A.'
'El-Emam, Ali A.'
'Chidan Kumar, C. S.'
'Fun, Hoong-Kun'

_publ_section_title
;
 6-[(2-Methylphenyl)sulfanyl]-5-propylpyrimidine-2,4(1<i>H</i>,3<i>H</i>)-dione
;
_journal_coeditor_code SJ5409
_journal_issue 7
_journal_name_full 'Acta Crystallographica Section E'
_journal_page_first o768
_journal_page_last o769
_journal_paper_doi 10.1107/S1600536814013269
_journal_volume 70
_journal_year 2014
_chemical_formula_iupac 'C14 H16 N2 O2 S'
_chemical_formula_moiety 'C14 H16 N2 O2 S'
_chemical_formula_sum 'C14 H16 N2 O2 S'
_chemical_formula_weight 276.36
_chemical_name_systematic
;
6-[(2-Methylphenyl)sulfanyl]-5-propylpyrimidine-2,4(1<i>H</i>,3<i>H</i>)-dione
;
_space_group_IT_number 14
_symmetry_cell_setting monoclinic
_symmetry_space_group_name_Hall '-P 2ybc'
_symmetry_space_group_name_H-M 'P 1 21/c 1'
_atom_sites_solution_hydrogens geom
_atom_sites_solution_primary direct
_atom_sites_solution_secondary difmap
_audit_creation_method SHELXL-97
_cell_angle_alpha 90.00
_cell_angle_beta 91.171(3)
_cell_angle_gamma 90.00
_cell_formula_units_Z 4
_cell_length_a 10.3434(8)
_cell_length_b 5.3355(3)
_cell_length_c 24.4948(18)
_cell_measurement_reflns_used 7715
_cell_measurement_temperature 293(2)
_cell_measurement_theta_max 30.34
_cell_measurement_theta_min 2.55
_cell_volume 1351.52(16)
_computing_cell_refinement 'SAINT (Bruker, 2009)'
_computing_data_collection 'APEX2 (Bruker, 2009)'
_computing_data_reduction 'SAINT (Bruker, 2009)'
_computing_molecular_graphics 'SHELXTL (Sheldrick, 2008)'
_computing_publication_material 'SHELXTL (Sheldrick, 2008) and PLATON (Spek, 2009)'
_computing_structure_refinement 'SHELXL97 (Sheldrick, 2008)'
_computing_structure_solution 'SHELXS97 (Sheldrick, 2008)'
_diffrn_ambient_temperature 293(2)
_diffrn_measured_fraction_theta_full 0.995
_diffrn_measured_fraction_theta_max 0.995
_diffrn_measurement_device_type 'Bruker APEXII CCD'
_diffrn_measurement_method '\f and \w scans'
_diffrn_radiation_monochromator graphite
_diffrn_radiation_source 'fine-focus sealed tube'
_diffrn_radiation_type MoK\a
_diffrn_radiation_wavelength 0.71073
_diffrn_reflns_av_R_equivalents 0.0884
_diffrn_reflns_av_sigmaI/netI 0.0645
_diffrn_reflns_limit_h_max 14
_diffrn_reflns_limit_h_min -14
_diffrn_reflns_limit_k_max 7
_diffrn_reflns_limit_k_min -7
_diffrn_reflns_limit_l_max 35
_diffrn_reflns_limit_l_min -34
_diffrn_reflns_number 32195
_diffrn_reflns_theta_full 30.65
_diffrn_reflns_theta_max 30.65
_diffrn_reflns_theta_min 2.55
_diffrn_standards_number 0
_exptl_absorpt_coefficient_mu 0.239
_exptl_absorpt_correction_T_max 0.9858
_exptl_absorpt_correction_T_min 0.9060
_exptl_absorpt_correction_type multi-scan
_exptl_absorpt_process_details '(<i>SADABS</i>; Bruker, 2009)'
_exptl_crystal_colour colourless
_exptl_crystal_density_diffrn 1.353
_exptl_crystal_density_method 'not measured'
_exptl_crystal_description plate
_exptl_crystal_F_000 584
_exptl_crystal_size_max 0.42
_exptl_crystal_size_mid 0.11
_exptl_crystal_size_min 0.06
_refine_diff_density_max 0.557
_refine_diff_density_min -0.371
_refine_ls_extinction_method none
_refine_ls_goodness_of_fit_ref 1.079
_refine_ls_hydrogen_treatment mixed
_refine_ls_matrix_type full
_refine_ls_number_parameters 182
_refine_ls_number_reflns 4165
_refine_ls_number_restraints 0
_refine_ls_restrained_S_all 1.079
_refine_ls_R_factor_all 0.1009
_refine_ls_R_factor_gt 0.0627
_refine_ls_shift/su_max 0.000
_refine_ls_shift/su_mean 0.000
_refine_ls_structure_factor_coef Fsqd
_refine_ls_weighting_details 'calc w=1/[\s^2^(Fo^2^)+(0.0398P)^2^+1.8642P] where P=(Fo^2^+2Fc^2^)/3'
_refine_ls_weighting_scheme calc
_refine_ls_wR_factor_gt 0.1231
_refine_ls_wR_factor_ref 0.1342
_reflns_number_gt 2968
_reflns_number_total 4165
_reflns_threshold_expression I>2\s(I)
_cod_data_source_file sj5409sup1.cif
_cod_data_source_block I
_cod_original_sg_symbol_H-M 'P 21/c'
_cod_database_code 2239665
_cod_database_fobs_code 2239665

loop_
_symmetry_equiv_pos_as_xyz
'x, y, z'
'-x, y+1/2, -z+1/2'
'-x, -y, -z'
'x, -y-1/2, z-1/2'

loop_
_atom_site_type_symbol
_atom_site_label
_atom_site_fract_x
_atom_site_fract_y
_atom_site_fract_z
_atom_site_U_iso_or_equiv
_atom_site_adp_type
_atom_site_calc_flag
_atom_site_refinement_flags
_atom_site_occupancy
_atom_site_symmetry_multiplicity
S S1 0.06364(5) -0.09820(10) 0.09629(2) 0.01784(14) Uani d . 1 1
O O1 0.14557(13) 0.6290(3) -0.02258(6) 0.0174(3) Uani d . 1 1
O O2 0.50699(13) 0.2361(3) 0.04241(6) 0.0185(3) Uani d . 1 1
N N1 0.12191(17) 0.2935(3) 0.03381(7) 0.0144(4) Uani d . 1 1
N N2 0.32504(16) 0.4210(4) 0.00837(7) 0.0141(4) Uani d . 1 1
C C1 0.0464(2) 0.3038(4) 0.16726(9) 0.0199(5) Uani d . 1 1
H H1A 0.1358 0.3149 0.1645 0.024 Uiso calc R 1 1
C C2 -0.0179(2) 0.4673(5) 0.20078(9) 0.0239(5) Uani d . 1 1
H H2A 0.0274 0.5909 0.2199 0.029 Uiso calc R 1 1
C C3 -0.1512(2) 0.4459(5) 0.20570(10) 0.0262(5) Uani d . 1 1
H H3A -0.1952 0.5532 0.2288 0.031 Uiso calc R 1 1
C C4 -0.2185(2) 0.2647(5) 0.17622(10) 0.0237(5) Uani d . 1 1
H H4A -0.3075 0.2514 0.1801 0.028 Uiso calc R 1 1
C C5 -0.1558(2) 0.1012(4) 0.14083(9) 0.0195(4) Uani d . 1 1
C C6 -0.0214(2) 0.1221(4) 0.13752(8) 0.0163(4) Uani d . 1 1
C C7 -0.2318(2) -0.0789(5) 0.10612(10) 0.0247(5) Uani d . 1 1
H H7A -0.2013 -0.2463 0.1128 0.037 Uiso calc R 1 1
H H7B -0.2214 -0.0378 0.0683 0.037 Uiso calc R 1 1
H H7C -0.3217 -0.0684 0.1150 0.037 Uiso calc R 1 1
C C8 0.17527(19) 0.1011(4) 0.06450(8) 0.0139(4) Uani d . 1 1
C C9 0.19324(18) 0.4591(4) 0.00465(8) 0.0136(4) Uani d . 1 1
C C10 0.38780(19) 0.2403(4) 0.03944(8) 0.0140(4) Uani d . 1 1
C C11 0.30560(19) 0.0645(4) 0.06833(8) 0.0136(4) Uani d . 1 1
C C12 0.3691(2) -0.1357(4) 0.10241(8) 0.0154(4) Uani d . 1 1
H H12A 0.4479 -0.1886 0.0849 0.018 Uiso calc R 1 1
H H12B 0.3119 -0.2795 0.1039 0.018 Uiso calc R 1 1
C C13 0.4024(2) -0.0509(4) 0.16085(9) 0.0220(5) Uani d . 1 1
H H13A 0.4635 0.0867 0.1597 0.026 Uiso calc R 1 1
H H13B 0.3246 0.0095 0.1780 0.026 Uiso calc R 1 1
C C14 0.4602(3) -0.2630(5) 0.19489(10) 0.0304(6) Uani d . 1 1
H H14A 0.4831 -0.2017 0.2306 0.046 Uiso calc R 1 1
H H14B 0.5362 -0.3257 0.1776 0.046 Uiso calc R 1 1
H H14C 0.3980 -0.3955 0.1979 0.046 Uiso calc R 1 1
H H1N2 0.367(2) 0.530(5) -0.0072(10) 0.017(6) Uiso d . 1 1
H H1N1 0.042(3) 0.304(5) 0.0290(10) 0.024(7) Uiso d . 1 1

loop_
_atom_site_aniso_label
_atom_site_aniso_U_11
_atom_site_aniso_U_22
_atom_site_aniso_U_33
_atom_site_aniso_U_12
_atom_site_aniso_U_13
_atom_site_aniso_U_23
S1 0.0144(2) 0.0136(3) 0.0258(3) -0.0032(2) 0.00659(19) 0.0002(2)
O1 0.0098(6) 0.0184(8) 0.0241(8) -0.0012(6) 0.0003(6) 0.0051(6)
O2 0.0089(7) 0.0201(8) 0.0264(8) -0.0011(6) 0.0001(6) 0.0052(7)
N1 0.0064(8) 0.0165(9) 0.0202(9) -0.0015(7) 0.0003(7) 0.0019(7)
N2 0.0070(7) 0.0167(9) 0.0185(9) -0.0019(7) 0.0016(6) 0.0028(7)
C1 0.0178(10) 0.0194(11) 0.0226(11) -0.0012(9) 0.0027(9) 0.0026(9)
C2 0.0301(12) 0.0210(12) 0.0207(11) -0.0014(10) 0.0017(10) 0.0004(9)
C3 0.0282(12) 0.0257(13) 0.0249(12) 0.0081(10) 0.0072(10) 0.0019(10)
C4 0.0175(10) 0.0287(13) 0.0251(12) 0.0053(9) 0.0058(9) 0.0032(10)
C5 0.0165(10) 0.0203(11) 0.0219(11) -0.0011(9) 0.0027(8) 0.0051(9)
C6 0.0146(9) 0.0177(10) 0.0166(10) 0.0011(8) 0.0034(8) 0.0045(8)
C7 0.0194(11) 0.0250(12) 0.0298(12) -0.0024(10) 0.0006(9) 0.0016(10)
C8 0.0131(9) 0.0126(9) 0.0160(9) -0.0038(8) 0.0015(7) -0.0006(8)
C9 0.0077(8) 0.0175(10) 0.0156(10) -0.0031(7) 0.0003(7) -0.0026(8)
C10 0.0121(9) 0.0143(10) 0.0157(10) 0.0004(8) -0.0001(8) -0.0013(8)
C11 0.0127(9) 0.0131(10) 0.0150(9) -0.0019(8) 0.0001(7) -0.0015(8)
C12 0.0120(9) 0.0131(10) 0.0211(10) -0.0004(8) 0.0010(8) -0.0004(8)
C13 0.0250(11) 0.0189(12) 0.0221(11) 0.0005(9) -0.0022(9) 0.0010(9)
C14 0.0389(15) 0.0267(13) 0.0253(13) 0.0045(11) -0.0075(11) 0.0032(10)

loop_
_atom_type_symbol
_atom_type_description
_atom_type_scat_dispersion_real
_atom_type_scat_dispersion_imag
_atom_type_scat_source
C C 0.0033 0.0016 'International Tables Vol C Tables 4.2.6.8 and 6.1.1.4'
H H 0.0000 0.0000 'International Tables Vol C Tables 4.2.6.8 and 6.1.1.4'
N N 0.0061 0.0033 'International Tables Vol C Tables 4.2.6.8 and 6.1.1.4'
O O 0.0106 0.0060 'International Tables Vol C Tables 4.2.6.8 and 6.1.1.4'
S S 0.1246 0.1234 'International Tables Vol C Tables 4.2.6.8 and 6.1.1.4'

loop_
_geom_angle_atom_site_label_1
_geom_angle_atom_site_label_2
_geom_angle_atom_site_label_3
_geom_angle
C8 S1 C6 100.76(10)
C9 N1 C8 123.55(17)
C9 N1 H1N1 115.4(19)
C8 N1 H1N1 120.6(19)
C9 N2 C10 126.26(18)
C9 N2 H1N2 112.9(17)
C10 N2 H1N2 120.4(17)
C2 C1 C6 120.5(2)
C2 C1 H1A 119.7
C6 C1 H1A 119.7
C1 C2 C3 119.4(2)
C1 C2 H2A 120.3
C3 C2 H2A 120.3
C4 C3 C2 120.0(2)
C4 C3 H3A 120.0
C2 C3 H3A 120.0
C3 C4 C5 121.6(2)
C3 C4 H4A 119.2
C5 C4 H4A 119.2
C4 C5 C6 117.4(2)
C4 C5 C7 120.6(2)
C6 C5 C7 122.0(2)
C1 C6 C5 121.0(2)
C1 C6 S1 120.23(16)
C5 C6 S1 118.71(17)
C5 C7 H7A 109.5
C5 C7 H7B 109.5
H7A C7 H7B 109.5
C5 C7 H7C 109.5
H7A C7 H7C 109.5
H7B C7 H7C 109.5
C11 C8 N1 121.85(18)
C11 C8 S1 122.60(16)
N1 C8 S1 115.52(14)
O1 C9 N1 123.35(18)
O1 C9 N2 122.14(18)
N1 C9 N2 114.51(18)
O2 C10 N2 120.18(19)
O2 C10 C11 123.46(19)
N2 C10 C11 116.35(17)
C8 C11 C10 117.37(19)
C8 C11 C12 124.19(18)
C10 C11 C12 118.36(17)
C11 C12 C13 113.39(18)
C11 C12 H12A 108.9
C13 C12 H12A 108.9
C11 C12 H12B 108.9
C13 C12 H12B 108.9
H12A C12 H12B 107.7
C14 C13 C12 111.74(19)
C14 C13 H13A 109.3
C12 C13 H13A 109.3
C14 C13 H13B 109.3
C12 C13 H13B 109.3
H13A C13 H13B 107.9
C13 C14 H14A 109.5
C13 C14 H14B 109.5
H14A C14 H14B 109.5
C13 C14 H14C 109.5
H14A C14 H14C 109.5
H14B C14 H14C 109.5

loop_
_geom_bond_atom_site_label_1
_geom_bond_atom_site_label_2
_geom_bond_distance
S1 C8 1.763(2)
S1 C6 1.792(2)
O1 C9 1.223(3)
O2 C10 1.234(2)
N1 C9 1.362(3)
N1 C8 1.381(3)
N1 H1N1 0.83(3)
N2 C9 1.380(2)
N2 C10 1.382(3)
N2 H1N2 0.82(3)
C1 C2 1.379(3)
C1 C6 1.394(3)
C1 H1A 0.9300
C2 C3 1.391(3)
C2 H2A 0.9300
C3 C4 1.386(4)
C3 H3A 0.9300
C4 C5 1.398(3)
C4 H4A 0.9300
C5 C6 1.399(3)
C5 C7 1.496(3)
C7 H7A 0.9600
C7 H7B 0.9600
C7 H7C 0.9600
C8 C11 1.363(3)
C10 C11 1.459(3)
C11 C12 1.499(3)
C12 C13 1.534(3)
C12 H12A 0.9700
C12 H12B 0.9700
C13 C14 1.521(3)
C13 H13A 0.9700
C13 H13B 0.9700
C14 H14A 0.9600
C14 H14B 0.9600
C14 H14C 0.9600

loop_
_geom_hbond_atom_site_label_D
_geom_hbond_atom_site_label_H
_geom_hbond_atom_site_label_A
_geom_hbond_site_symmetry_A
_geom_hbond_distance_DH
_geom_hbond_distance_HA
_geom_hbond_distance_DA
_geom_hbond_angle_DHA
_geom_hbond_publ_flag
C12 H12B S1 . 0.9700 2.7500 3.166(2) 107.00 yes
N2 H1N2 O2 3_665 0.82(2) 2.01(2) 2.829(2) 171(2) yes
N1 H1N1 O1 3_565 0.83(3) 1.98(3) 2.805(2) 173(2) yes
C7 H7B O1 3_565 0.9600 2.5800 3.289(3) 131.00 yes
C2 H2A Cg2 2_555 0.93 2.91 3.700(2) 144 yes
C7 H7B Cg1 3_555 0.96 2.85 3.632(3) 140 yes

loop_
_geom_torsion_atom_site_label_1
_geom_torsion_atom_site_label_2
_geom_torsion_atom_site_label_3
_geom_torsion_atom_site_label_4
_geom_torsion
C6 C1 C2 C3 1.5(3)
C1 C2 C3 C4 -1.3(4)
C2 C3 C4 C5 -0.5(4)
C3 C4 C5 C6 2.0(3)
C3 C4 C5 C7 -175.1(2)
C2 C1 C6 C5 0.1(3)
C2 C1 C6 S1 -177.36(17)
C4 C5 C6 C1 -1.8(3)
C7 C5 C6 C1 175.2(2)
C4 C5 C6 S1 175.71(17)
C7 C5 C6 S1 -7.3(3)
C8 S1 C6 C1 -44.05(19)
C8 S1 C6 C5 138.44(18)
C9 N1 C8 C11 0.8(3)
C9 N1 C8 S1 -177.26(16)
C6 S1 C8 C11 122.99(18)
C6 S1 C8 N1 -59.01(17)
C8 N1 C9 O1 179.84(19)
C8 N1 C9 N2 -0.4(3)
C10 N2 C9 O1 177.7(2)
C10 N2 C9 N1 -2.1(3)
C9 N2 C10 O2 -174.9(2)
C9 N2 C10 C11 3.9(3)
N1 C8 C11 C10 1.2(3)
S1 C8 C11 C10 179.05(15)
N1 C8 C11 C12 177.94(19)
S1 C8 C11 C12 -4.2(3)
O2 C10 C11 C8 175.5(2)
N2 C10 C11 C8 -3.3(3)
O2 C10 C11 C12 -1.5(3)
N2 C10 C11 C12 179.76(18)
C8 C11 C12 C13 -90.1(2)
C10 C11 C12 C13 86.6(2)
C11 C12 C13 C14 177.06(19)
